data_4065166
loop_
_publ_author_name
'Seo, Hwimin'
'Snead, David R.'
'Abboud, Khalil A.'
'Hong, Sukwon'

_publ_section_title
;
 Bulky Acyclic Aminooxycarbene Ligands
;
_journal_issue 21
_journal_name_full Organometallics
_journal_page_first 5725
_journal_paper_doi 10.1021/om200602k
_journal_volume 30
_journal_year 2011
_chemical_formula_sum 'C31 H41 Au Cl N O'
_chemical_formula_weight 676.06
_chemical_name_systematic
; 
 ? 
;
_space_group_IT_number 14
_symmetry_cell_setting monoclinic
_symmetry_space_group_name_Hall '-P 2yn'
_symmetry_space_group_name_H-M 'P 1 21/n 1'
_atom_sites_solution_hydrogens geom
_atom_sites_solution_primary direct
_atom_sites_solution_secondary difmap
_audit_creation_method SHELXL-97
_audit_update_record
;
2011-01-14 # Formatted by publCIF
;
_cell_angle_alpha 90.00
_cell_angle_beta 98.467(1)
_cell_angle_gamma 90.00
_cell_formula_units_Z 4
_cell_length_a 12.9600(6)
_cell_length_b 12.4731(6)
_cell_length_c 17.5801(9)
_cell_measurement_reflns_used 9759
_cell_measurement_temperature 100(2)
_cell_measurement_theta_max 28.0
_cell_measurement_theta_min 2.0
_cell_volume 2810.9(2)
_computing_cell_refinement 'Bruker APEX2'
_computing_data_collection 'Bruker APEX2 (Bruker, 2008)'
_computing_data_reduction 'Bruker SAINT (Bruker, 2008)'
_computing_molecular_graphics 'Bruker SHELXTL'
_computing_publication_material 'Bruker SHELXTL'
_computing_structure_refinement 'Bruker SHELXTL'
_computing_structure_solution 'Bruker SHELXTL (Bruker, 2008)'
_diffrn_ambient_temperature 100(2)
_diffrn_measured_fraction_theta_full 1.000
_diffrn_measured_fraction_theta_max 1.000
_diffrn_measurement_device_type 'Bruker APEX-II CCD DUO'
_diffrn_measurement_method '\w and \p scans'
_diffrn_radiation_monochromator graphite
_diffrn_radiation_source 'fine-focus sealed tube'
_diffrn_radiation_type MoK\a
_diffrn_radiation_wavelength 0.71073
_diffrn_reflns_av_R_equivalents 0.0206
_diffrn_reflns_av_sigmaI/netI 0.0095
_diffrn_reflns_limit_h_max 16
_diffrn_reflns_limit_h_min -16
_diffrn_reflns_limit_k_max 16
_diffrn_reflns_limit_k_min -16
_diffrn_reflns_limit_l_max 22
_diffrn_reflns_limit_l_min -22
_diffrn_reflns_number 62547
_diffrn_reflns_theta_full 27.50
_diffrn_reflns_theta_max 27.50
_diffrn_reflns_theta_min 1.83
_exptl_absorpt_coefficient_mu 5.352
_exptl_absorpt_correction_T_max 0.5254
_exptl_absorpt_correction_T_min 0.3527
_exptl_absorpt_correction_type numerical
_exptl_absorpt_process_details 'based on measured indexed crystal faces, Bruker SHELXTL  v6.12 (Bruker 2007)'
_exptl_crystal_colour colourless
_exptl_crystal_density_diffrn 1.598
_exptl_crystal_density_method 'not measured'
_exptl_crystal_description plates
_exptl_crystal_F_000 1352
_exptl_crystal_size_max 0.25
_exptl_crystal_size_mid 0.22
_exptl_crystal_size_min 0.14
_refine_diff_density_max 0.568
_refine_diff_density_min -0.599
_refine_diff_density_rms 0.056
_refine_ls_extinction_method none
_refine_ls_goodness_of_fit_ref 1.045
_refine_ls_hydrogen_treatment constr
_refine_ls_matrix_type full
_refine_ls_number_parameters 322
_refine_ls_number_reflns 6462
_refine_ls_number_restraints 0
_refine_ls_restrained_S_all 1.045
_refine_ls_R_factor_all 0.0122
_refine_ls_R_factor_gt 0.0114
_refine_ls_shift/su_max 0.004
_refine_ls_shift/su_mean 0.000
_refine_ls_structure_factor_coef Fsqd
_refine_ls_weighting_details 'calc w=1/[\s^2^(Fo^2^)+(0.0151P)^2^+1.7749P] where P=(Fo^2^+2Fc^2^)/3'
_refine_ls_weighting_scheme calc
_refine_ls_wR_factor_gt 0.0295
_refine_ls_wR_factor_ref 0.0299
_reflns_number_gt 6236
_reflns_number_total 6462
_reflns_threshold_expression I>2\s(I)
_cod_data_source_file om200602k_si_002.cif
_cod_data_source_block 2e
_cod_depositor_comments
;
The following automatic conversions were performed:

'_symmetry_cell_setting' value 'Monoclinic' changed to 'monoclinic'
according to /home/saulius/struct/CIF-dictionaries/cif_core.dic
dictionary named 'cif_core.dic' version 2.4.1 from 2010-06-29.

Automatic conversion script
Id: cif_fix_values 1715 2011-07-08 13:25:40Z adriana 
;
_cod_original_sg_symbol_H-M P21/n
_cod_database_code 4065166

loop_
_symmetry_equiv_pos_as_xyz
'x, y, z'
'-x+1/2, y+1/2, -z+1/2'
'-x, -y, -z'
'x-1/2, -y-1/2, z-1/2'

loop_
_atom_site_label
_atom_site_type_symbol
_atom_site_fract_x
_atom_site_fract_y
_atom_site_fract_z
_atom_site_U_iso_or_equiv
_atom_site_adp_type
_atom_site_occupancy
_atom_site_symmetry_multiplicity
_atom_site_calc_flag
_atom_site_refinement_flags
Au1 Au 0.035391(4) 1.015001(4) 0.182692(3) 0.01326(2) Uani 1 1 d .
Cl1 Cl 0.04606(3) 1.19720(3) 0.19262(2) 0.02490(8) Uani 1 1 d .
O1 O -0.04509(7) 0.80512(8) 0.21500(6) 0.01459(19) Uani 1 1 d .
N1 N 0.06794(9) 0.78710(9) 0.13392(6) 0.0125(2) Uani 1 1 d .
C1 C 0.02253(10) 0.85574(11) 0.17544(7) 0.0132(2) Uani 1 1 d .
C2 C -0.08946(11) 0.86622(11) 0.27007(8) 0.0149(3) Uani 1 1 d .
C3 C -0.19616(11) 0.88885(11) 0.25342(8) 0.0168(3) Uani 1 1 d .
C4 C -0.24033(12) 0.94503(13) 0.30915(9) 0.0210(3) Uani 1 1 d .
H4 H -0.3125 0.9624 0.3001 0.025 Uiso 1 1 calc R
C5 C -0.18058(14) 0.97601(13) 0.37771(9) 0.0234(3) Uani 1 1 d .
H5 H -0.2120 1.0148 0.4148 0.028 Uiso 1 1 calc R
C6 C -0.07556(12) 0.95076(13) 0.39229(9) 0.0220(3) Uani 1 1 d .
H6 H -0.0356 0.9725 0.4395 0.026 Uiso 1 1 calc R
C7 C -0.02746(11) 0.89401(12) 0.33889(8) 0.0174(3) Uani 1 1 d .
C8 C -0.26049(11) 0.85146(13) 0.17895(9) 0.0205(3) Uani 1 1 d .
H8 H -0.2194 0.8664 0.1362 0.025 Uiso 1 1 calc R
C9 C -0.27899(14) 0.73033(14) 0.18116(11) 0.0317(4) Uani 1 1 d .
H9A H -0.2117 0.6930 0.1894 0.048 Uiso 1 1 calc R
H9B H -0.3190 0.7071 0.1322 0.048 Uiso 1 1 calc R
H9C H -0.3181 0.7133 0.2233 0.048 Uiso 1 1 calc R
C10 C -0.36533(12) 0.90962(16) 0.16042(10) 0.0308(4) Uani 1 1 d .
H10A H -0.4100 0.8905 0.1987 0.046 Uiso 1 1 calc R
H10B H -0.3995 0.8883 0.1092 0.046 Uiso 1 1 calc R
H10C H -0.3536 0.9873 0.1615 0.046 Uiso 1 1 calc R
C11 C 0.08640(11) 0.86114(13) 0.35852(9) 0.0207(3) Uani 1 1 d .
H11 H 0.1102 0.8351 0.3102 0.025 Uiso 1 1 calc R
C12 C 0.09593(14) 0.76770(15) 0.41563(11) 0.0322(4) Uani 1 1 d .
H12A H 0.1681 0.7419 0.4242 0.048 Uiso 1 1 calc R
H12B H 0.0496 0.7094 0.3947 0.048 Uiso 1 1 calc R
H12C H 0.0762 0.7920 0.4645 0.048 Uiso 1 1 calc R
C13 C 0.15669(13) 0.95509(15) 0.38919(10) 0.0289(3) Uani 1 1 d .
H13A H 0.1452 1.0154 0.3532 0.043 Uiso 1 1 calc R
H13B H 0.2299 0.9328 0.3945 0.043 Uiso 1 1 calc R
H13C H 0.1399 0.9772 0.4394 0.043 Uiso 1 1 calc R
C14 C 0.0347(1) 0.67480(11) 0.13008(8) 0.0135(2) Uani 1 1 d .
C15 C 0.08723(11) 0.60018(11) 0.18129(8) 0.0162(3) Uani 1 1 d .
C16 C 0.05693(13) 0.49289(12) 0.17278(9) 0.0194(3) Uani 1 1 d .
H16 H 0.0912 0.4408 0.2070 0.023 Uiso 1 1 calc R
C17 C -0.02188(12) 0.46096(12) 0.11557(9) 0.0202(3) Uani 1 1 d .
H17 H -0.0402 0.3874 0.1098 0.024 Uiso 1 1 calc R
C18 C -0.07416(11) 0.53705(12) 0.06643(9) 0.0181(3) Uani 1 1 d .
H18 H -0.1286 0.5148 0.0275 0.022 Uiso 1 1 calc R
C19 C -0.04808(10) 0.64550(11) 0.07334(8) 0.0150(3) Uani 1 1 d .
C20 C 0.17476(12) 0.63049(12) 0.24384(9) 0.0215(3) Uani 1 1 d .
H20A H 0.1783 0.7087 0.2487 0.032 Uiso 1 1 calc R
H20B H 0.2409 0.6033 0.2308 0.032 Uiso 1 1 calc R
H20C H 0.1620 0.5991 0.2927 0.032 Uiso 1 1 calc R
C21 C -0.10899(11) 0.72507(12) 0.01984(9) 0.0202(3) Uani 1 1 d .
H21A H -0.1013 0.7968 0.0427 0.030 Uiso 1 1 calc R
H21B H -0.1829 0.7049 0.0116 0.030 Uiso 1 1 calc R
H21C H -0.0823 0.7252 -0.0295 0.030 Uiso 1 1 calc R
C22 C 0.15341(10) 0.82132(11) 0.08735(8) 0.0136(2) Uani 1 1 d .
C23 C 0.24421(11) 0.87358(12) 0.14110(8) 0.0167(3) Uani 1 1 d .
H23A H 0.2184 0.9367 0.1668 0.020 Uiso 1 1 calc R
H23B H 0.2732 0.8218 0.1813 0.020 Uiso 1 1 calc R
C24 C 0.32995(12) 0.90848(13) 0.09447(9) 0.0218(3) Uani 1 1 d .
H24 H 0.3880 0.9436 0.1295 0.026 Uiso 1 1 calc R
C25 C 0.37202(12) 0.80909(14) 0.05747(10) 0.0267(3) Uani 1 1 d .
H25A H 0.4281 0.8303 0.0279 0.032 Uiso 1 1 calc R
H25B H 0.4015 0.7578 0.0979 0.032 Uiso 1 1 calc R
C26 C 0.28236(12) 0.75599(13) 0.00373(10) 0.0248(3) Uani 1 1 d .
H26 H 0.3094 0.6910 -0.0202 0.030 Uiso 1 1 calc R
C27 C 0.19581(11) 0.72204(12) 0.05014(9) 0.0191(3) Uani 1 1 d .
H27A H 0.1386 0.6865 0.0157 0.023 Uiso 1 1 calc R
H27B H 0.2241 0.6703 0.0906 0.023 Uiso 1 1 calc R
C28 C 0.10937(11) 0.89965(12) 0.02298(8) 0.0183(3) Uani 1 1 d .
H28A H 0.0806 0.9637 0.0456 0.022 Uiso 1 1 calc R
H28B H 0.0522 0.8647 -0.0118 0.022 Uiso 1 1 calc R
C29 C 0.19655(13) 0.93356(13) -0.02293(9) 0.0241(3) Uani 1 1 d .
H29 H 0.1677 0.9852 -0.0642 0.029 Uiso 1 1 calc R
C30 C 0.28442(14) 0.98810(13) 0.03175(10) 0.0254(3) Uani 1 1 d .
H30A H 0.3399 1.0123 0.0025 0.030 Uiso 1 1 calc R
H30B H 0.2567 1.0517 0.0557 0.030 Uiso 1 1 calc R
C31 C 0.23839(13) 0.83432(14) -0.05962(9) 0.0280(4) Uani 1 1 d .
H31A H 0.1815 0.7996 -0.0948 0.034 Uiso 1 1 calc R
H31B H 0.2938 0.8555 -0.0898 0.034 Uiso 1 1 calc R

loop_
_atom_site_aniso_label
_atom_site_aniso_U_11
_atom_site_aniso_U_22
_atom_site_aniso_U_33
_atom_site_aniso_U_23
_atom_site_aniso_U_13
_atom_site_aniso_U_12
Au1 0.01507(3) 0.00993(3) 0.01449(3) -0.00041(2) 0.00122(2) 0.00079(2)
Cl1 0.03171(19) 0.01056(15) 0.03103(19) -0.00034(13) -0.00005(15) 0.00058(13)
O1 0.0148(4) 0.0133(4) 0.0162(5) -0.0016(4) 0.0040(4) -0.0005(4)
N1 0.0116(5) 0.0112(5) 0.0139(5) -0.0002(4) -0.0002(4) -0.0006(4)
C1 0.0122(6) 0.0135(6) 0.0127(6) 0.0007(5) -0.0015(5) 0.0003(5)
C2 0.0169(6) 0.0126(6) 0.0161(6) -0.0004(5) 0.0048(5) 0.0001(5)
C3 0.0166(7) 0.0148(6) 0.0193(7) 0.0028(5) 0.0042(5) -0.0006(5)
C4 0.0185(7) 0.0224(7) 0.0235(7) 0.0036(6) 0.0075(6) 0.0041(6)
C5 0.0280(8) 0.0231(8) 0.0213(7) -0.0013(6) 0.0109(6) 0.0051(6)
C6 0.0264(8) 0.0235(7) 0.0164(7) -0.0025(6) 0.0038(6) -0.0001(6)
C7 0.0180(7) 0.0171(7) 0.0173(6) 0.0012(5) 0.0030(5) -0.0006(5)
C8 0.0154(6) 0.0249(8) 0.0210(7) 0.0013(6) 0.0021(5) -0.0026(6)
C9 0.0281(8) 0.0280(9) 0.0379(10) -0.0053(7) 0.0010(7) -0.0104(7)
C10 0.0179(7) 0.0444(10) 0.0288(8) 0.0042(7) -0.0013(6) 0.0028(7)
C11 0.0178(7) 0.0261(8) 0.0175(7) -0.0015(6) 0.0000(5) 0.0015(6)
C12 0.0271(8) 0.0292(9) 0.0369(9) 0.0083(7) -0.0064(7) 0.0011(7)
C13 0.0235(8) 0.0350(9) 0.0271(8) 0.0012(7) -0.0001(6) -0.0072(7)
C14 0.0137(6) 0.0109(6) 0.0165(6) -0.0012(5) 0.0042(5) -0.0008(5)
C15 0.0163(6) 0.0147(6) 0.0181(6) 0.0001(5) 0.0041(5) 0.0024(5)
C16 0.0230(7) 0.0140(7) 0.0226(7) 0.0026(5) 0.0081(6) 0.0028(5)
C17 0.0239(7) 0.0130(6) 0.0262(7) -0.0029(6) 0.0116(6) -0.0039(6)
C18 0.0159(6) 0.0189(7) 0.0204(7) -0.0053(6) 0.0056(5) -0.0045(5)
C19 0.0130(6) 0.0161(6) 0.0164(6) -0.0021(5) 0.0042(5) -0.0001(5)
C20 0.0229(7) 0.0189(7) 0.0209(7) 0.0017(6) -0.0032(6) 0.0042(6)
C21 0.0174(7) 0.0205(7) 0.0207(7) -0.0003(6) -0.0031(5) -0.0010(5)
C22 0.0127(6) 0.0135(6) 0.0150(6) -0.0017(5) 0.0037(5) -0.0011(5)
C23 0.0134(6) 0.0180(7) 0.0184(7) -0.0037(5) 0.0012(5) -0.0016(5)
C24 0.0160(7) 0.0248(8) 0.0254(7) -0.0067(6) 0.0053(6) -0.0066(6)
C25 0.0178(7) 0.0297(8) 0.0347(9) -0.0091(7) 0.0107(6) -0.0033(6)
C26 0.0224(7) 0.0248(8) 0.0301(8) -0.0113(6) 0.0132(6) -0.0042(6)
C27 0.0179(7) 0.0161(7) 0.0246(7) -0.0062(6) 0.0069(6) -0.0020(5)
C28 0.0196(7) 0.0189(7) 0.0163(6) 0.0009(5) 0.0022(5) -0.0017(5)
C29 0.0287(8) 0.0250(8) 0.0195(7) 0.0019(6) 0.0060(6) -0.0071(6)
C30 0.0290(9) 0.0223(8) 0.0269(8) -0.0036(6) 0.0107(7) -0.0105(6)
C31 0.0303(8) 0.0345(9) 0.0221(7) -0.0085(7) 0.0131(6) -0.0129(7)

loop_
_atom_type_symbol
_atom_type_description
_atom_type_scat_dispersion_real
_atom_type_scat_dispersion_imag
_atom_type_scat_source
C C 0.0033 0.0016 'International Tables Vol C Tables 4.2.6.8 and 6.1.1.4'
H H 0.0000 0.0000 'International Tables Vol C Tables 4.2.6.8 and 6.1.1.4'
N N 0.0061 0.0033 'International Tables Vol C Tables 4.2.6.8 and 6.1.1.4'
O O 0.0106 0.0060 'International Tables Vol C Tables 4.2.6.8 and 6.1.1.4'
Cl Cl 0.1484 0.1585 'International Tables Vol C Tables 4.2.6.8 and 6.1.1.4'
Au Au -2.0133 8.8022 'International Tables Vol C Tables 4.2.6.8 and 6.1.1.4'

loop_
_geom_angle_atom_site_label_1
_geom_angle_atom_site_label_2
_geom_angle_atom_site_label_3
_geom_angle
C1 Au1 Cl1 178.41(4)
C1 O1 C2 117.28(11)
C1 N1 C14 119.63(11)
C1 N1 C22 122.12(11)
C14 N1 C22 118.23(11)
N1 C1 O1 110.93(12)
N1 C1 Au1 129.91(10)
O1 C1 Au1 119.09(9)
C7 C2 C3 123.84(13)
C7 C2 O1 119.08(12)
C3 C2 O1 116.93(12)
C4 C3 C2 116.73(13)
C4 C3 C8 122.02(13)
C2 C3 C8 121.24(13)
C5 C4 C3 121.05(14)
C5 C4 H4 119.5
C3 C4 H4 119.5
C6 C5 C4 120.35(14)
C6 C5 H5 119.8
C4 C5 H5 119.8
C5 C6 C7 121.06(14)
C5 C6 H6 119.5
C7 C6 H6 119.5
C2 C7 C6 116.93(13)
C2 C7 C11 123.07(13)
C6 C7 C11 119.94(13)
C3 C8 C9 110.45(13)
C3 C8 C10 113.27(13)
C9 C8 C10 109.59(14)
C3 C8 H8 107.8
C9 C8 H8 107.8
C10 C8 H8 107.8
C8 C9 H9A 109.5
C8 C9 H9B 109.5
H9A C9 H9B 109.5
C8 C9 H9C 109.5
H9A C9 H9C 109.5
H9B C9 H9C 109.5
C8 C10 H10A 109.5
C8 C10 H10B 109.5
H10A C10 H10B 109.5
C8 C10 H10C 109.5
H10A C10 H10C 109.5
H10B C10 H10C 109.5
C7 C11 C12 109.61(13)
C7 C11 C13 112.35(13)
C12 C11 C13 111.40(13)
C7 C11 H11 107.8
C12 C11 H11 107.8
C13 C11 H11 107.8
C11 C12 H12A 109.5
C11 C12 H12B 109.5
H12A C12 H12B 109.5
C11 C12 H12C 109.5
H12A C12 H12C 109.5
H12B C12 H12C 109.5
C11 C13 H13A 109.5
C11 C13 H13B 109.5
H13A C13 H13B 109.5
C11 C13 H13C 109.5
H13A C13 H13C 109.5
H13B C13 H13C 109.5
C15 C14 C19 122.21(13)
C15 C14 N1 119.64(12)
C19 C14 N1 118.13(12)
C16 C15 C14 117.76(13)
C16 C15 C20 119.21(13)
C14 C15 C20 123.02(13)
C17 C16 C15 121.34(14)
C17 C16 H16 119.3
C15 C16 H16 119.3
C16 C17 C18 119.70(14)
C16 C17 H17 120.1
C18 C17 H17 120.1
C17 C18 C19 121.20(14)
C17 C18 H18 119.4
C19 C18 H18 119.4
C18 C19 C14 117.71(13)
C18 C19 C21 119.08(13)
C14 C19 C21 123.21(13)
C15 C20 H20A 109.5
C15 C20 H20B 109.5
H20A C20 H20B 109.5
C15 C20 H20C 109.5
H20A C20 H20C 109.5
H20B C20 H20C 109.5
C19 C21 H21A 109.5
C19 C21 H21B 109.5
H21A C21 H21B 109.5
C19 C21 H21C 109.5
H21A C21 H21C 109.5
H21B C21 H21C 109.5
N1 C22 C27 109.54(11)
N1 C22 C28 110.53(11)
C27 C22 C28 108.36(11)
N1 C22 C23 109.71(11)
C27 C22 C23 108.22(11)
C28 C22 C23 110.44(11)
C24 C23 C22 109.84(12)
C24 C23 H23A 109.7
C22 C23 H23A 109.7
C24 C23 H23B 109.7
C22 C23 H23B 109.7
H23A C23 H23B 108.2
C30 C24 C25 109.91(13)
C30 C24 C23 109.54(13)
C25 C24 C23 109.06(13)
C30 C24 H24 109.4
C25 C24 H24 109.4
C23 C24 H24 109.4
C26 C25 C24 108.95(13)
C26 C25 H25A 109.9
C24 C25 H25A 109.9
C26 C25 H25B 109.9
C24 C25 H25B 109.9
H25A C25 H25B 108.3
C31 C26 C25 109.88(14)
C31 C26 C27 109.84(13)
C25 C26 C27 109.68(13)
C31 C26 H26 109.1
C25 C26 H26 109.1
C27 C26 H26 109.1
C22 C27 C26 109.71(12)
C22 C27 H27A 109.7
C26 C27 H27A 109.7
C22 C27 H27B 109.7
C26 C27 H27B 109.7
H27A C27 H27B 108.2
C22 C28 C29 109.76(12)
C22 C28 H28A 109.7
C29 C28 H28A 109.7
C22 C28 H28B 109.7
C29 C28 H28B 109.7
H28A C28 H28B 108.2
C31 C29 C30 110.21(14)
C31 C29 C28 109.33(13)
C30 C29 C28 109.08(13)
C31 C29 H29 109.4
C30 C29 H29 109.4
C28 C29 H29 109.4
C24 C30 C29 109.51(12)
C24 C30 H30A 109.8
C29 C30 H30A 109.8
C24 C30 H30B 109.8
C29 C30 H30B 109.8
H30A C30 H30B 108.2
C26 C31 C29 109.10(13)
C26 C31 H31A 109.9
C29 C31 H31A 109.9
C26 C31 H31B 109.9
C29 C31 H31B 109.9
H31A C31 H31B 108.3

loop_
_geom_bond_atom_site_label_1
_geom_bond_atom_site_label_2
_geom_bond_distance
Au1 C1 1.9960(14)
Au1 Cl1 2.2820(4)
O1 C1 1.3526(16)
O1 C2 1.4188(16)
N1 C1 1.3187(18)
N1 C14 1.4641(17)
N1 C22 1.5317(17)
C2 C7 1.394(2)
C2 C3 1.3994(19)
C3 C4 1.394(2)
C3 C8 1.518(2)
C4 C5 1.388(2)
C4 H4 0.9500
C5 C6 1.384(2)
C5 H5 0.9500
C6 C7 1.394(2)
C6 H6 0.9500
C7 C11 1.521(2)
C8 C9 1.531(2)
C8 C10 1.532(2)
C8 H8 1.0000
C9 H9A 0.9800
C9 H9B 0.9800
C9 H9C 0.9800
C10 H10A 0.9800
C10 H10B 0.9800
C10 H10C 0.9800
C11 C12 1.531(2)
C11 C13 1.533(2)
C11 H11 1.0000
C12 H12A 0.9800
C12 H12B 0.9800
C12 H12C 0.9800
C13 H13A 0.9800
C13 H13B 0.9800
C13 H13C 0.9800
C14 C15 1.3999(19)
C14 C19 1.4015(18)
C15 C16 1.396(2)
C15 C20 1.5073(19)
C16 C17 1.382(2)
C16 H16 0.9500
C17 C18 1.391(2)
C17 H17 0.9500
C18 C19 1.395(2)
C18 H18 0.9500
C19 C21 1.5080(19)
C20 H20A 0.9800
C20 H20B 0.9800
C20 H20C 0.9800
C21 H21A 0.9800
C21 H21B 0.9800
C21 H21C 0.9800
C22 C27 1.5393(19)
C22 C28 1.5398(19)
C22 C23 1.5411(18)
C23 C24 1.538(2)
C23 H23A 0.9900
C23 H23B 0.9900
C24 C30 1.536(2)
C24 C25 1.537(2)
C24 H24 1.0000
C25 C26 1.536(2)
C25 H25A 0.9900
C25 H25B 0.9900
C26 C31 1.527(2)
C26 C27 1.540(2)
C26 H26 1.0000
C27 H27A 0.9900
C27 H27B 0.9900
C28 C29 1.541(2)
C28 H28A 0.9900
C28 H28B 0.9900
C29 C31 1.531(2)
C29 C30 1.537(2)
C29 H29 1.0000
C30 H30A 0.9900
C30 H30B 0.9900
C31 H31A 0.9900
C31 H31B 0.9900
